data_4339413
loop_
_publ_author_name
'Mandal, Swadhin K.'
'Gurubasavaraj, Prabhuodeyara M.'
'Roesky, Herbert W.'
'Schwab, Gerald'
'Stalke, Dietmar'
'Oswald, Rainer B.'
'Dolle, Volker'

_publ_contact_author 'Prof. Dr. Herbert Roesky'
_publ_section_title
;
 Oxygen-bridged hybrid metallocene-nonmetallocene polymetallic catalysts
 of group 4 metals for bimodal activity in olefin polymerization:
 synthesis, characterization, and theoretical investigation.
;
_journal_issue 24
_journal_name_full 'Inorganic chemistry'
_journal_page_first 10158
_journal_page_last 10167
_journal_paper_doi 10.1021/ic7011765
_journal_volume 46
_journal_year 2007
_chemical_formula_sum 'C27 H51 N3 O Ti Zr'
_chemical_formula_weight 572.83
_chemical_name_systematic
; 
 ? 
;
_space_group_IT_number 2
_symmetry_cell_setting triclinic
_symmetry_space_group_name_Hall '-P 1'
_symmetry_space_group_name_H-M 'P -1'
_atom_sites_solution_hydrogens geom
_atom_sites_solution_primary direct
_atom_sites_solution_secondary difmap
_audit_creation_method SHELXL-97
_cell_angle_alpha 89.4060(10)
_cell_angle_beta 89.3900(10)
_cell_angle_gamma 66.0210(10)
_cell_formula_units_Z 2
_cell_length_a 10.6644(5)
_cell_length_b 11.6310(5)
_cell_length_c 12.9048(6)
_cell_measurement_reflns_used 17985
_cell_measurement_temperature 100(2)
_cell_measurement_theta_max 26.38
_cell_measurement_theta_min 2.48
_cell_volume 1462.42(12)
_computing_cell_refinement 'SAINT V7.23A'
_computing_data_collection 'APEX2 v2.0-2'
_computing_data_reduction 'SAINT V7.23A'
_computing_molecular_graphics 'XP in SHELXTL ver. 6.12'
_computing_publication_material 'XP in SHELXTL ver. 6.12'
_computing_structure_refinement 'SHELXS in SHELXTL ver. 6.12'
_computing_structure_solution 'SHELXS in SHELXTL ver. 6.12'
_diffrn_ambient_temperature 100(2)
_diffrn_measured_fraction_theta_full 0.997
_diffrn_measured_fraction_theta_max 0.997
_diffrn_measurement_device_type 'Bruker Smart Apex II with D8-Goniometer'
_diffrn_measurement_method 'omega scans'
_diffrn_radiation_monochromator graphite
_diffrn_radiation_source 'fine-focus sealed tube'
_diffrn_radiation_type MoK\a
_diffrn_radiation_wavelength 0.71073
_diffrn_reflns_av_R_equivalents 0.0421
_diffrn_reflns_av_sigmaI/netI 0.0174
_diffrn_reflns_limit_h_max 13
_diffrn_reflns_limit_h_min -13
_diffrn_reflns_limit_k_max 14
_diffrn_reflns_limit_k_min -14
_diffrn_reflns_limit_l_max 16
_diffrn_reflns_limit_l_min 0
_diffrn_reflns_number 26990
_diffrn_reflns_theta_full 26.39
_diffrn_reflns_theta_max 26.39
_diffrn_reflns_theta_min 2.09
_exptl_absorpt_coefficient_mu 0.651
_exptl_absorpt_correction_T_max 0.99
_exptl_absorpt_correction_T_min 0.90
_exptl_absorpt_process_details SADABS-2004/1
_exptl_crystal_colour colourless
_exptl_crystal_density_diffrn 1.301
_exptl_crystal_density_method 'not measured'
_exptl_crystal_description block
_exptl_crystal_F_000 608
_exptl_crystal_size_max 0.25
_exptl_crystal_size_mid 0.20
_exptl_crystal_size_min 0.10
_refine_diff_density_max 0.609
_refine_diff_density_min -0.503
_refine_diff_density_rms 0.054
_refine_ls_extinction_method none
_refine_ls_goodness_of_fit_ref 1.088
_refine_ls_hydrogen_treatment mixed
_refine_ls_matrix_type full
_refine_ls_number_parameters 315
_refine_ls_number_reflns 5981
_refine_ls_number_restraints 0
_refine_ls_restrained_S_all 1.088
_refine_ls_R_factor_all 0.0241
_refine_ls_R_factor_gt 0.0226
_refine_ls_shift/su_max 0.002
_refine_ls_shift/su_mean 0.000
_refine_ls_structure_factor_coef Fsqd
_refine_ls_weighting_details 'calc w=1/[\s^2^(Fo^2^)+(0.0368P)^2^+0.4719P] where P=(Fo^2^+2Fc^2^)/3'
_refine_ls_weighting_scheme calc
_refine_ls_wR_factor_gt 0.0630
_refine_ls_wR_factor_ref 0.0637
_reflns_number_gt 5579
_reflns_number_total 5981
_reflns_threshold_expression >2sigma(I)
_cod_data_source_file ic7011765-file001.cif
_cod_data_source_block 7
_cod_original_sg_symbol_H-M P-1
_cod_database_code 4339413

loop_
_symmetry_equiv_pos_as_xyz
'x, y, z'
'-x, -y, -z'

loop_
_atom_site_label
_atom_site_type_symbol
_atom_site_fract_x
_atom_site_fract_y
_atom_site_fract_z
_atom_site_U_iso_or_equiv
_atom_site_adp_type
_atom_site_occupancy
_atom_site_symmetry_multiplicity
_atom_site_calc_flag
_atom_site_refinement_flags
Zr1 Zr 0.694145(13) 0.638452(12) 0.758252(10) 0.01176(5) Uani 1 1 d .
Ti1 Ti 0.35670(3) 0.92529(2) 0.74396(2) 0.01402(7) Uani 1 1 d .
O1 O 0.51274(10) 0.78400(9) 0.73955(8) 0.0168(2) Uani 1 1 d .
C50 C 0.77865(16) 0.72952(15) 0.88058(12) 0.0190(3) Uani 1 1 d .
H50A H 0.7726 0.8112 0.8548 0.028 Uiso 1 1 calc R
H50B H 0.8748 0.6746 0.8946 0.028 Uiso 1 1 calc R
H50C H 0.7247 0.7417 0.9446 0.028 Uiso 1 1 calc R
C1 C 0.86313(15) 0.52280(14) 0.61156(11) 0.0166(3) Uani 1 1 d .
C2 C 0.74097(15) 0.60997(14) 0.56462(11) 0.0155(3) Uani 1 1 d .
C3 C 0.73150(15) 0.73352(14) 0.58448(11) 0.0157(3) Uani 1 1 d .
C4 C 0.84428(16) 0.72201(15) 0.64659(11) 0.0172(3) Uani 1 1 d .
C5 C 0.92453(15) 0.59178(15) 0.66433(11) 0.0176(3) Uani 1 1 d .
C1* C 0.93346(18) 0.38418(15) 0.58892(13) 0.0241(3) Uani 1 1 d .
H1*A H 1.0014 0.3704 0.5335 0.036 Uiso 1 1 calc R
H1*B H 0.8652 0.3531 0.5670 0.036 Uiso 1 1 calc R
H1*C H 0.9795 0.3389 0.6515 0.036 Uiso 1 1 calc R
C2* C 0.64661(17) 0.57847(16) 0.49518(12) 0.0227(3) Uani 1 1 d .
H2*A H 0.6269 0.6316 0.4329 0.034 Uiso 1 1 calc R
H2*B H 0.5607 0.5936 0.5323 0.034 Uiso 1 1 calc R
H2*C H 0.6909 0.4898 0.4753 0.034 Uiso 1 1 calc R
C3* C 0.62683(17) 0.85334(15) 0.53979(12) 0.0215(3) Uani 1 1 d .
H3*A H 0.6655 0.8778 0.4785 0.032 Uiso 1 1 calc R
H3*B H 0.6016 0.9201 0.5917 0.032 Uiso 1 1 calc R
H3*C H 0.5450 0.8404 0.5201 0.032 Uiso 1 1 calc R
C4* C 0.88680(18) 0.82588(17) 0.67424(13) 0.0259(4) Uani 1 1 d .
H4*A H 0.9585 0.8258 0.6260 0.039 Uiso 1 1 calc R
H4*B H 0.9224 0.8128 0.7451 0.039 Uiso 1 1 calc R
H4*C H 0.8073 0.9069 0.6697 0.039 Uiso 1 1 calc R
C5* C 1.06131(17) 0.53851(18) 0.71743(13) 0.0277(4) Uani 1 1 d .
H5*A H 1.1349 0.5150 0.6653 0.042 Uiso 1 1 calc R
H5*B H 1.0699 0.4639 0.7579 0.042 Uiso 1 1 calc R
H5*C H 1.0683 0.6019 0.7637 0.042 Uiso 1 1 calc R
C6 C 0.65733(16) 0.43409(14) 0.77526(11) 0.0176(3) Uani 1 1 d .
C7 C 0.76728(16) 0.41692(14) 0.84394(12) 0.0176(3) Uani 1 1 d .
C8 C 0.71500(16) 0.50583(14) 0.92460(11) 0.0170(3) Uani 1 1 d .
C9 C 0.57322(16) 0.57853(14) 0.90633(11) 0.0161(3) Uani 1 1 d .
C10 C 0.53826(16) 0.53365(14) 0.81389(11) 0.0164(3) Uani 1 1 d .
C6* C 0.6553(2) 0.34548(16) 0.69167(13) 0.0264(4) Uani 1 1 d .
H6*A H 0.5926 0.3066 0.7120 0.040 Uiso 1 1 calc R
H6*B H 0.7479 0.2799 0.6820 0.040 Uiso 1 1 calc R
H6*C H 0.6241 0.3923 0.6267 0.040 Uiso 1 1 calc R
C7* C 0.90651(18) 0.30927(16) 0.84699(14) 0.0280(4) Uani 1 1 d .
H7*A H 0.9155 0.2611 0.9113 0.042 Uiso 1 1 calc R
H7*B H 0.9777 0.3422 0.8442 0.042 Uiso 1 1 calc R
H7*C H 0.9170 0.2543 0.7875 0.042 Uiso 1 1 calc R
C8* C 0.79331(18) 0.50475(17) 1.02067(12) 0.0248(4) Uani 1 1 d .
H8*A H 0.8044 0.4309 1.0630 0.037 Uiso 1 1 calc R
H8*B H 0.7429 0.5813 1.0604 0.037 Uiso 1 1 calc R
H8*C H 0.8839 0.5013 1.0014 0.037 Uiso 1 1 calc R
C9* C 0.47757(17) 0.67913(15) 0.97604(12) 0.0210(3) Uani 1 1 d .
H9*A H 0.4428 0.6405 1.0307 0.032 Uiso 1 1 calc R
H9*B H 0.4005 0.7378 0.9355 0.032 Uiso 1 1 calc R
H9*C H 0.5270 0.7248 1.0075 0.032 Uiso 1 1 calc R
C10* C 0.39803(17) 0.57609(16) 0.76709(13) 0.0234(3) Uani 1 1 d .
H10A H 0.3625 0.5114 0.7788 0.035 Uiso 1 1 calc R
H10B H 0.4039 0.5897 0.6925 0.035 Uiso 1 1 calc R
H10C H 0.3362 0.6548 0.7995 0.035 Uiso 1 1 calc R
N1 N 0.39980(14) 1.06821(12) 0.75924(11) 0.0206(3) Uani 1 1 d .
C11 C 0.5342(2) 1.0645(2) 0.7784(2) 0.0582(7) Uani 1 1 d .
H11A H 0.5578 1.1119 0.7240 0.087 Uiso 1 1 calc R
H11B H 0.6019 0.9770 0.7784 0.087 Uiso 1 1 calc R
H11C H 0.5345 1.1023 0.8459 0.087 Uiso 1 1 calc R
C12 C 0.2989(2) 1.19703(17) 0.75589(16) 0.0336(4) Uani 1 1 d .
H12A H 0.3227 1.2427 0.7002 0.050 Uiso 1 1 calc R
H12B H 0.2976 1.2376 0.8223 0.050 Uiso 1 1 calc R
H12C H 0.2081 1.1981 0.7429 0.050 Uiso 1 1 calc R
N2 N 0.24108(13) 0.93435(12) 0.62907(10) 0.0180(3) Uani 1 1 d .
C21 C 0.10830(17) 1.03890(16) 0.61711(13) 0.0256(4) Uani 1 1 d .
H21A H 0.0376 1.0064 0.6077 0.038 Uiso 1 1 calc R
H21B H 0.1106 1.0893 0.5564 0.038 Uiso 1 1 calc R
H21C H 0.0871 1.0915 0.6792 0.038 Uiso 1 1 calc R
C22 C 0.26956(18) 0.84674(17) 0.54370(13) 0.0252(4) Uani 1 1 d .
H22A H 0.1965 0.8163 0.5396 0.038 Uiso 1 1 calc R
H22B H 0.3576 0.7753 0.5552 0.038 Uiso 1 1 calc R
H22C H 0.2738 0.8894 0.4787 0.038 Uiso 1 1 calc R
N3 N 0.23198(13) 0.94647(13) 0.85895(10) 0.0195(3) Uani 1 1 d .
C31 C 0.23874(19) 1.00360(17) 0.95761(13) 0.0282(4) Uani 1 1 d .
H31A H 0.1512 1.0751 0.9710 0.042 Uiso 1 1 calc R
H31B H 0.3128 1.0329 0.9548 0.042 Uiso 1 1 calc R
H31C H 0.2567 0.9412 1.0134 0.042 Uiso 1 1 calc R
C32 C 0.12328(18) 0.90164(18) 0.86170(14) 0.0291(4) Uani 1 1 d .
H32A H 0.0357 0.9718 0.8776 0.044 Uiso 1 1 calc R
H32B H 0.1432 0.8363 0.9152 0.044 Uiso 1 1 calc R
H32C H 0.1175 0.8665 0.7941 0.044 Uiso 1 1 calc R

loop_
_atom_site_aniso_label
_atom_site_aniso_U_11
_atom_site_aniso_U_22
_atom_site_aniso_U_33
_atom_site_aniso_U_23
_atom_site_aniso_U_13
_atom_site_aniso_U_12
Zr1 0.01210(8) 0.01261(8) 0.01016(8) 0.00053(5) 0.00010(5) -0.00462(6)
Ti1 0.01318(14) 0.01367(13) 0.01359(13) -0.00001(10) 0.00004(10) -0.00380(11)
O1 0.0162(5) 0.0157(5) 0.0171(5) 0.0022(4) 0.0004(4) -0.0049(4)
C50 0.0218(8) 0.0219(8) 0.0159(7) -0.0006(6) 0.0002(6) -0.0115(7)
C1 0.0163(7) 0.0191(8) 0.0124(7) 0.0009(6) 0.0045(6) -0.0053(6)
C2 0.0162(7) 0.0206(8) 0.0098(6) 0.0009(5) 0.0017(5) -0.0075(6)
C3 0.0155(7) 0.0198(8) 0.0119(7) 0.0025(6) 0.0018(5) -0.0073(6)
C4 0.0173(7) 0.0229(8) 0.0138(7) 0.0014(6) 0.0028(6) -0.0109(6)
C5 0.0130(7) 0.0253(8) 0.0130(7) 0.0028(6) 0.0018(5) -0.0063(6)
C1* 0.0255(9) 0.0195(8) 0.0219(8) -0.0004(6) 0.0075(7) -0.0036(7)
C2* 0.0248(8) 0.0302(9) 0.0161(7) -0.0017(6) -0.0015(6) -0.0142(7)
C3* 0.0215(8) 0.0210(8) 0.0204(8) 0.0068(6) -0.0008(6) -0.0070(7)
C4* 0.0298(9) 0.0318(9) 0.0249(8) 0.0006(7) 0.0015(7) -0.0215(8)
C5* 0.0152(8) 0.0393(10) 0.0237(8) 0.0050(7) -0.0035(6) -0.0060(7)
C6 0.0250(8) 0.0163(7) 0.0144(7) 0.0004(6) 0.0032(6) -0.0117(7)
C7 0.0193(8) 0.0157(7) 0.0155(7) 0.0041(6) 0.0031(6) -0.0048(6)
C8 0.0195(8) 0.0186(7) 0.0133(7) 0.0043(6) -0.0003(6) -0.0082(6)
C9 0.0196(8) 0.0164(7) 0.0126(7) 0.0025(6) 0.0032(6) -0.0076(6)
C10 0.0183(8) 0.0170(7) 0.0165(7) 0.0037(6) 0.0003(6) -0.0100(6)
C6* 0.0389(10) 0.0239(9) 0.0218(8) -0.0045(7) 0.0041(7) -0.0183(8)
C7* 0.0256(9) 0.0229(9) 0.0248(9) 0.0061(7) 0.0043(7) 0.0009(7)
C8* 0.0284(9) 0.0298(9) 0.0161(8) 0.0056(6) -0.0044(6) -0.0117(8)
C9* 0.0230(8) 0.0208(8) 0.0171(7) -0.0004(6) 0.0056(6) -0.0068(7)
C10* 0.0210(8) 0.0293(9) 0.0247(8) 0.0038(7) -0.0025(7) -0.0151(7)
N1 0.0192(7) 0.0161(6) 0.0254(7) -0.0009(5) 0.0002(5) -0.0061(6)
C11 0.0301(11) 0.0255(11) 0.117(2) -0.0130(12) -0.0189(13) -0.0086(9)
C12 0.0302(10) 0.0189(9) 0.0475(12) -0.0033(8) -0.0036(8) -0.0056(8)
N2 0.0168(6) 0.0174(6) 0.0169(6) -0.0007(5) -0.0013(5) -0.0039(5)
C21 0.0222(8) 0.0235(8) 0.0246(8) -0.0005(7) -0.0050(7) -0.0026(7)
C22 0.0237(9) 0.0280(9) 0.0225(8) -0.0064(7) -0.0014(7) -0.0089(7)
N3 0.0176(7) 0.0230(7) 0.0162(6) -0.0021(5) 0.0015(5) -0.0064(6)
C31 0.0301(9) 0.0309(9) 0.0187(8) -0.0051(7) 0.0031(7) -0.0074(8)
C32 0.0232(9) 0.0387(10) 0.0270(9) 0.0003(8) 0.0057(7) -0.0142(8)

loop_
_atom_type_symbol
_atom_type_description
_atom_type_scat_dispersion_real
_atom_type_scat_dispersion_imag
_atom_type_scat_source
C C 0.0033 0.0016 'International Tables Vol C Tables 4.2.6.8 and 6.1.1.4'
H H 0.0000 0.0000 'International Tables Vol C Tables 4.2.6.8 and 6.1.1.4'
N N 0.0061 0.0033 'International Tables Vol C Tables 4.2.6.8 and 6.1.1.4'
O O 0.0106 0.0060 'International Tables Vol C Tables 4.2.6.8 and 6.1.1.4'
Ti Ti 0.2776 0.4457 'International Tables Vol C Tables 4.2.6.8 and 6.1.1.4'
Zr Zr -2.9673 0.5597 'International Tables Vol C Tables 4.2.6.8 and 6.1.1.4'

loop_
_geom_angle_atom_site_label_1
_geom_angle_atom_site_label_2
_geom_angle_atom_site_label_3
_geom_angle
O1 Zr1 C50 96.92(5)
O1 Zr1 C10 80.90(5)
C50 Zr1 C10 119.49(5)
O1 Zr1 C9 84.20(4)
C50 Zr1 C9 86.93(5)
C10 Zr1 C9 32.56(5)
O1 Zr1 C2 93.52(4)
C50 Zr1 C2 130.66(5)
C10 Zr1 C2 109.75(5)
C9 Zr1 C2 142.19(5)
O1 Zr1 C6 109.45(5)
C50 Zr1 C6 127.71(5)
C10 Zr1 C6 32.27(5)
C9 Zr1 C6 53.51(5)
C2 Zr1 C6 92.76(5)
O1 Zr1 C1 125.60(4)
C50 Zr1 C1 115.38(5)
C10 Zr1 C1 113.92(5)
C9 Zr1 C1 136.61(5)
C2 Zr1 C1 32.24(5)
C6 Zr1 C1 84.77(5)
O1 Zr1 C5 129.16(4)
C50 Zr1 C5 84.27(5)
C10 Zr1 C5 141.40(5)
C9 Zr1 C5 146.26(5)
C2 Zr1 C5 53.09(5)
C6 Zr1 C5 109.26(5)
C1 Zr1 C5 31.68(5)
O1 Zr1 C3 78.30(4)
C50 Zr1 C3 104.18(5)
C10 Zr1 C3 133.38(5)
C9 Zr1 C3 160.21(5)
C2 Zr1 C3 32.24(5)
C6 Zr1 C3 124.55(5)
C1 Zr1 C3 52.90(5)
C5 Zr1 C3 52.72(5)
O1 Zr1 C8 115.09(4)
C50 Zr1 C8 75.29(5)
C10 Zr1 C8 53.24(5)
C9 Zr1 C8 32.17(5)
C2 Zr1 C8 140.10(5)
C6 Zr1 C8 52.83(5)
C1 Zr1 C8 114.82(5)
C5 Zr1 C8 114.27(5)
C3 Zr1 C8 166.60(5)
O1 Zr1 C4 98.49(5)
C50 Zr1 C4 77.86(5)
C10 Zr1 C4 162.64(5)
C9 Zr1 C4 164.76(5)
C2 Zr1 C4 52.90(5)
C6 Zr1 C4 137.26(5)
C1 Zr1 C4 52.52(5)
C5 Zr1 C4 31.84(5)
C3 Zr1 C4 31.58(5)
C8 Zr1 C4 138.89(5)
O1 Zr1 C7 133.24(5)
C50 Zr1 C7 98.60(5)
C10 Zr1 C7 53.14(5)
C9 Zr1 C7 53.11(5)
C2 Zr1 C7 108.48(5)
C6 Zr1 C7 31.94(5)
C1 Zr1 C7 85.69(5)
C5 Zr1 C7 96.19(5)
C3 Zr1 C7 138.16(5)
C8 Zr1 C7 31.63(5)
C4 Zr1 C7 127.83(5)
O1 Ti1 N1 109.73(5)
O1 Ti1 N2 111.19(5)
N1 Ti1 N2 114.82(6)
O1 Ti1 N3 118.21(5)
N1 Ti1 N3 101.44(6)
N2 Ti1 N3 101.16(6)
Ti1 O1 Zr1 169.73(6)
C5 C1 C2 107.99(13)
C5 C1 C1* 124.32(14)
C2 C1 C1* 126.21(14)
C5 C1 Zr1 74.28(8)
C2 C1 Zr1 72.43(8)
C1* C1 Zr1 130.01(10)
C1 C2 C3 107.86(13)
C1 C2 C2* 126.42(14)
C3 C2 C2* 125.34(14)
C1 C2 Zr1 75.33(8)
C3 C2 Zr1 75.68(8)
C2* C2 Zr1 120.64(10)
C4 C3 C2 107.75(13)
C4 C3 C3* 126.26(14)
C2 C3 C3* 125.80(14)
C4 C3 Zr1 74.76(8)
C2 C3 Zr1 72.08(8)
C3* C3 Zr1 122.70(10)
C3 C4 C5 108.16(13)
C3 C4 C4* 126.28(15)
C5 C4 C4* 124.80(14)
C3 C4 Zr1 73.66(8)
C5 C4 Zr1 73.30(8)
C4* C4 Zr1 126.76(10)
C1 C5 C4 108.15(13)
C1 C5 C5* 126.26(15)
C4 C5 C5* 125.06(15)
C1 C5 Zr1 74.04(8)
C4 C5 Zr1 74.86(8)
C5* C5 Zr1 123.68(10)
C10 C6 C7 107.89(13)
C10 C6 C6* 123.78(15)
C7 C6 C6* 126.84(15)
C10 C6 Zr1 72.11(8)
C7 C6 Zr1 75.51(9)
C6* C6 Zr1 129.02(10)
C8 C7 C6 107.77(13)
C8 C7 C7* 123.34(14)
C6 C7 C7* 127.75(15)
C8 C7 Zr1 73.46(8)
C6 C7 Zr1 72.55(8)
C7* C7 Zr1 129.20(11)
C7 C8 C9 108.43(13)
C7 C8 C8* 123.79(14)
C9 C8 C8* 126.98(14)
C7 C8 Zr1 74.91(8)
C9 C8 Zr1 72.03(8)
C8* C8 Zr1 127.15(11)
C10 C9 C8 107.51(13)
C10 C9 C9* 126.76(14)
C8 C9 C9* 125.65(14)
C10 C9 Zr1 73.09(8)
C8 C9 Zr1 75.80(8)
C9* C9 Zr1 119.53(10)
C6 C10 C9 108.41(13)
C6 C10 C10* 124.54(14)
C9 C10 C10* 126.92(14)
C6 C10 Zr1 75.61(9)
C9 C10 Zr1 74.35(8)
C10* C10 Zr1 119.52(10)
C11 N1 C12 110.36(14)
C11 N1 Ti1 125.73(12)
C12 N1 Ti1 123.90(12)
C21 N2 C22 111.09(13)
C21 N2 Ti1 121.19(10)
C22 N2 Ti1 127.71(11)
C32 N3 C31 110.34(13)
C32 N3 Ti1 124.92(11)
C31 N3 Ti1 124.66(11)

loop_
_geom_bond_atom_site_label_1
_geom_bond_atom_site_label_2
_geom_bond_distance
Zr1 O1 2.0016(10)
Zr1 C50 2.2950(15)
Zr1 C10 2.5236(15)
Zr1 C9 2.5398(14)
Zr1 C2 2.5415(14)
Zr1 C6 2.5686(15)
Zr1 C1 2.5789(14)
Zr1 C5 2.5819(15)
Zr1 C3 2.5880(14)
Zr1 C8 2.5884(14)
Zr1 C4 2.6021(15)
Zr1 C7 2.6069(15)
Ti1 O1 1.8028(10)
Ti1 N1 1.9088(14)
Ti1 N2 1.9129(13)
Ti1 N3 1.9316(13)
C1 C5 1.409(2)
C1 C2 1.422(2)
C1 C1* 1.507(2)
C2 C3 1.425(2)
C2 C2* 1.508(2)
C3 C4 1.412(2)
C3 C3* 1.501(2)
C4 C5 1.422(2)
C4 C4* 1.500(2)
C5 C5* 1.503(2)
C6 C10 1.416(2)
C6 C7 1.424(2)
C6 C6* 1.506(2)
C7 C8 1.416(2)
C7 C7* 1.504(2)
C8 C9 1.422(2)
C8 C8* 1.499(2)
C9 C10 1.419(2)
C9 C9* 1.500(2)
C10 C10* 1.503(2)
N1 C11 1.441(2)
N1 C12 1.447(2)
N2 C21 1.452(2)
N2 C22 1.452(2)
N3 C32 1.452(2)
N3 C31 1.458(2)

loop_
_geom_torsion_atom_site_label_1
_geom_torsion_atom_site_label_2
_geom_torsion_atom_site_label_3
_geom_torsion_atom_site_label_4
_geom_torsion
N1 Ti1 O1 Zr1 52.7(3)
N2 Ti1 O1 Zr1 -179.2(3)
N3 Ti1 O1 Zr1 -62.9(4)
C50 Zr1 O1 Ti1 -15.0(3)
C10 Zr1 O1 Ti1 103.9(3)
C9 Zr1 O1 Ti1 71.2(3)
C2 Zr1 O1 Ti1 -146.7(3)
C6 Zr1 O1 Ti1 119.1(3)
C1 Zr1 O1 Ti1 -143.2(3)
C5 Zr1 O1 Ti1 -103.2(3)
C3 Zr1 O1 Ti1 -118.1(3)
C8 Zr1 O1 Ti1 62.0(3)
C4 Zr1 O1 Ti1 -93.7(3)
C7 Zr1 O1 Ti1 93.7(3)
O1 Zr1 C1 C5 108.59(9)
C50 Zr1 C1 C5 -11.66(10)
C10 Zr1 C1 C5 -155.40(8)
C9 Zr1 C1 C5 -126.21(9)
C2 Zr1 C1 C5 115.19(13)
C6 Zr1 C1 C5 -141.18(9)
C3 Zr1 C1 C5 77.26(9)
C8 Zr1 C1 C5 -96.47(9)
C4 Zr1 C1 C5 37.26(8)
C7 Zr1 C1 C5 -109.14(9)
O1 Zr1 C1 C2 -6.60(11)
C50 Zr1 C1 C2 -126.85(9)
C10 Zr1 C1 C2 89.41(9)
C9 Zr1 C1 C2 118.60(10)
C6 Zr1 C1 C2 103.63(9)
C5 Zr1 C1 C2 -115.19(13)
C3 Zr1 C1 C2 -37.93(8)
C8 Zr1 C1 C2 148.33(9)
C4 Zr1 C1 C2 -77.93(9)
C7 Zr1 C1 C2 135.67(9)
O1 Zr1 C1 C1* -129.51(13)
C50 Zr1 C1 C1* 110.24(14)
C10 Zr1 C1 C1* -33.50(15)
C9 Zr1 C1 C1* -4.31(18)
C2 Zr1 C1 C1* -122.91(18)
C6 Zr1 C1 C1* -19.28(14)
C5 Zr1 C1 C1* 121.90(18)
C3 Zr1 C1 C1* -160.84(16)
C8 Zr1 C1 C1* 25.42(16)
C4 Zr1 C1 C1* 159.16(16)
C7 Zr1 C1 C1* 12.76(14)
C5 C1 C2 C3 3.00(16)
C1* C1 C2 C3 -163.52(14)
Zr1 C1 C2 C3 69.33(10)
C5 C1 C2 C2* 176.19(14)
C1* C1 C2 C2* 9.7(2)
Zr1 C1 C2 C2* -117.48(15)
C5 C1 C2 Zr1 -66.32(10)
C1* C1 C2 Zr1 127.15(15)
O1 Zr1 C2 C1 174.63(9)
C50 Zr1 C2 C1 72.38(11)
C10 Zr1 C2 C1 -103.78(9)
C9 Zr1 C2 C1 -100.30(11)
C6 Zr1 C2 C1 -75.68(9)
C5 Zr1 C2 C1 36.46(9)
C3 Zr1 C2 C1 113.21(13)
C8 Zr1 C2 C1 -47.97(12)
C4 Zr1 C2 C1 76.64(9)
C7 Zr1 C2 C1 -47.29(10)
O1 Zr1 C2 C3 61.42(9)
C50 Zr1 C2 C3 -40.83(11)
C10 Zr1 C2 C3 143.01(8)
C9 Zr1 C2 C3 146.49(9)
C6 Zr1 C2 C3 171.11(9)
C1 Zr1 C2 C3 -113.21(13)
C5 Zr1 C2 C3 -76.75(9)
C8 Zr1 C2 C3 -161.18(8)
C4 Zr1 C2 C3 -36.57(8)
C7 Zr1 C2 C3 -160.49(8)
O1 Zr1 C2 C2* -61.45(12)
C50 Zr1 C2 C2* -163.69(11)
C10 Zr1 C2 C2* 20.14(13)
C9 Zr1 C2 C2* 23.63(16)
C6 Zr1 C2 C2* 48.25(12)
C1 Zr1 C2 C2* 123.93(16)
C5 Zr1 C2 C2* 160.39(14)
C3 Zr1 C2 C2* -122.86(16)
C8 Zr1 C2 C2* 75.95(14)
C4 Zr1 C2 C2* -159.43(14)
C7 Zr1 C2 C2* 76.64(12)
C1 C2 C3 C4 -2.26(16)
C2* C2 C3 C4 -175.54(14)
Zr1 C2 C3 C4 66.83(10)
C1 C2 C3 C3* 173.08(14)
C2* C2 C3 C3* -0.2(2)
Zr1 C2 C3 C3* -117.83(14)
C1 C2 C3 Zr1 -69.09(10)
C2* C2 C3 Zr1 117.63(14)
O1 Zr1 C3 C4 128.67(10)
C50 Zr1 C3 C4 34.39(10)
C10 Zr1 C3 C4 -166.03(9)
C9 Zr1 C3 C4 157.00(13)
C2 Zr1 C3 C4 -114.85(13)
C6 Zr1 C3 C4 -125.64(9)
C1 Zr1 C3 C4 -76.91(10)
C5 Zr1 C3 C4 -36.84(9)
C8 Zr1 C3 C4 -51.6(2)
C7 Zr1 C3 C4 -86.51(11)
O1 Zr1 C3 C2 -116.48(9)
C50 Zr1 C3 C2 149.23(9)
C10 Zr1 C3 C2 -51.18(11)
C9 Zr1 C3 C2 -88.15(16)
C6 Zr1 C3 C2 -10.80(11)
C1 Zr1 C3 C2 37.94(8)
C5 Zr1 C3 C2 78.01(9)
C8 Zr1 C3 C2 63.2(2)
C4 Zr1 C3 C2 114.85(13)
C7 Zr1 C3 C2 28.34(12)
O1 Zr1 C3 C3* 5.06(12)
C50 Zr1 C3 C3* -89.23(13)
C10 Zr1 C3 C3* 70.36(14)
C9 Zr1 C3 C3* 33.4(2)
C2 Zr1 C3 C3* 121.54(16)
C6 Zr1 C3 C3* 110.74(12)
C1 Zr1 C3 C3* 159.48(14)
C5 Zr1 C3 C3* -160.45(14)
C8 Zr1 C3 C3* -175.22(17)
C4 Zr1 C3 C3* -123.61(16)
C7 Zr1 C3 C3* 149.88(11)
C2 C3 C4 C5 0.67(16)
C3* C3 C4 C5 -174.65(14)
Zr1 C3 C4 C5 65.71(10)
C2 C3 C4 C4* 171.01(14)
C3* C3 C4 C4* -4.3(2)
Zr1 C3 C4 C4* -123.95(15)
C2 C3 C4 Zr1 -65.04(10)
C3* C3 C4 Zr1 119.64(15)
O1 Zr1 C4 C3 -50.63(9)
C50 Zr1 C4 C3 -145.94(10)
C10 Zr1 C4 C3 36.0(2)
C9 Zr1 C4 C3 -149.79(17)
C2 Zr1 C4 C3 37.37(9)
C6 Zr1 C4 C3 80.51(11)
C1 Zr1 C4 C3 78.22(10)
C5 Zr1 C4 C3 115.28(13)
C8 Zr1 C4 C3 163.97(9)
C7 Zr1 C4 C3 122.53(9)
O1 Zr1 C4 C5 -165.91(9)
C50 Zr1 C4 C5 98.78(9)
C10 Zr1 C4 C5 -79.25(19)
C9 Zr1 C4 C5 94.9(2)
C2 Zr1 C4 C5 -77.91(9)
C6 Zr1 C4 C5 -34.78(12)
C1 Zr1 C4 C5 -37.06(9)
C3 Zr1 C4 C5 -115.28(13)
C8 Zr1 C4 C5 48.69(12)
C7 Zr1 C4 C5 7.25(11)
O1 Zr1 C4 C4* 72.79(14)
C50 Zr1 C4 C4* -22.52(14)
C10 Zr1 C4 C4* 159.44(15)
C9 Zr1 C4 C4* -26.4(3)
C2 Zr1 C4 C4* 160.78(16)
C6 Zr1 C4 C4* -156.08(12)
C1 Zr1 C4 C4* -158.37(16)
C5 Zr1 C4 C4* -121.30(17)
C3 Zr1 C4 C4* 123.41(18)
C8 Zr1 C4 C4* -72.62(16)
C7 Zr1 C4 C4* -114.05(14)
C2 C1 C5 C4 -2.60(17)
C1* C1 C5 C4 164.25(14)
Zr1 C1 C5 C4 -67.69(10)
C2 C1 C5 C5* -174.53(14)
C1* C1 C5 C5* -7.7(2)
Zr1 C1 C5 C5* 120.37(15)
C2 C1 C5 Zr1 65.10(10)
C1* C1 C5 Zr1 -128.06(14)
C3 C4 C5 C1 1.20(17)
C4* C4 C5 C1 -169.33(14)
Zr1 C4 C5 C1 67.14(10)
C3 C4 C5 C5* 173.25(14)
C4* C4 C5 C5* 2.7(2)
Zr1 C4 C5 C5* -120.80(15)
C3 C4 C5 Zr1 -65.95(10)
C4* C4 C5 Zr1 123.53(15)
O1 Zr1 C5 C1 -96.30(10)
C50 Zr1 C5 C1 169.43(9)
C10 Zr1 C5 C1 37.58(12)
C9 Zr1 C5 C1 93.74(11)
C2 Zr1 C5 C1 -37.14(8)
C6 Zr1 C5 C1 41.40(10)
C3 Zr1 C5 C1 -77.87(9)
C8 Zr1 C5 C1 98.41(9)
C4 Zr1 C5 C1 -114.39(13)
C7 Zr1 C5 C1 71.36(9)
O1 Zr1 C5 C4 18.09(11)
C50 Zr1 C5 C4 -76.18(9)
C10 Zr1 C5 C4 151.98(9)
C9 Zr1 C5 C4 -151.87(9)
C2 Zr1 C5 C4 77.26(9)
C6 Zr1 C5 C4 155.79(9)
C1 Zr1 C5 C4 114.39(13)
C3 Zr1 C5 C4 36.52(8)
C8 Zr1 C5 C4 -147.19(8)
C7 Zr1 C5 C4 -174.24(9)
O1 Zr1 C5 C5* 140.43(13)
C50 Zr1 C5 C5* 46.16(14)
C10 Zr1 C5 C5* -85.69(15)
C9 Zr1 C5 C5* -29.53(19)
C2 Zr1 C5 C5* -160.41(16)
C6 Zr1 C5 C5* -81.87(14)
C1 Zr1 C5 C5* -123.27(18)
C3 Zr1 C5 C5* 158.85(16)
C8 Zr1 C5 C5* -24.86(15)
C4 Zr1 C5 C5* 122.33(18)
C7 Zr1 C5 C5* -51.91(14)
O1 Zr1 C6 C10 -29.14(10)
C50 Zr1 C6 C10 86.62(10)
C9 Zr1 C6 C10 37.62(9)
C2 Zr1 C6 C10 -123.86(9)
C1 Zr1 C6 C10 -155.13(9)
C5 Zr1 C6 C10 -175.54(8)
C3 Zr1 C6 C10 -118.12(9)
C8 Zr1 C6 C10 78.11(9)
C4 Zr1 C6 C10 -156.95(9)
C7 Zr1 C6 C10 114.63(13)
O1 Zr1 C6 C7 -143.77(8)
C50 Zr1 C6 C7 -28.01(11)
C10 Zr1 C6 C7 -114.63(13)
C9 Zr1 C6 C7 -77.01(9)
C2 Zr1 C6 C7 121.51(9)
C1 Zr1 C6 C7 90.24(9)
C5 Zr1 C6 C7 69.83(9)
C3 Zr1 C6 C7 127.25(9)
C8 Zr1 C6 C7 -36.52(8)
C4 Zr1 C6 C7 88.42(10)
O1 Zr1 C6 C6* 90.23(15)
C50 Zr1 C6 C6* -154.00(14)
C10 Zr1 C6 C6* 119.37(19)
C9 Zr1 C6 C6* 156.99(17)
C2 Zr1 C6 C6* -4.49(15)
C1 Zr1 C6 C6* -35.76(15)
C5 Zr1 C6 C6* -56.17(15)
C3 Zr1 C6 C6* 1.26(17)
C8 Zr1 C6 C6* -162.51(17)
C4 Zr1 C6 C6* -37.58(18)
C7 Zr1 C6 C6* -125.99(19)
C10 C6 C7 C8 0.17(17)
C6* C6 C7 C8 -166.22(15)
Zr1 C6 C7 C8 65.54(10)
C10 C6 C7 C7* 168.16(15)
C6* C6 C7 C7* 1.8(3)
Zr1 C6 C7 C7* -126.47(16)
C10 C6 C7 Zr1 -65.37(10)
C6* C6 C7 Zr1 128.24(16)
O1 Zr1 C7 C8 -65.38(11)
C50 Zr1 C7 C8 42.65(10)
C10 Zr1 C7 C8 -77.93(10)
C9 Zr1 C7 C8 -36.91(9)
C2 Zr1 C7 C8 -179.16(9)
C6 Zr1 C7 C8 -115.28(13)
C1 Zr1 C7 C8 157.70(9)
C5 Zr1 C7 C8 127.76(9)
C3 Zr1 C7 C8 165.36(8)
C4 Zr1 C7 C8 123.92(9)
O1 Zr1 C7 C6 49.89(11)
C50 Zr1 C7 C6 157.93(9)
C10 Zr1 C7 C6 37.35(9)
C9 Zr1 C7 C6 78.37(9)
C2 Zr1 C7 C6 -63.88(9)
C1 Zr1 C7 C6 -87.03(9)
C5 Zr1 C7 C6 -116.96(9)
C3 Zr1 C7 C6 -79.37(11)
C8 Zr1 C7 C6 115.28(13)
C4 Zr1 C7 C6 -120.80(9)
O1 Zr1 C7 C7* 174.77(12)
C50 Zr1 C7 C7* -77.20(15)
C10 Zr1 C7 C7* 162.22(16)
C9 Zr1 C7 C7* -156.76(16)
C2 Zr1 C7 C7* 60.99(15)
C6 Zr1 C7 C7* 124.87(18)
C1 Zr1 C7 C7* 37.85(14)
C5 Zr1 C7 C7* 7.91(15)
C3 Zr1 C7 C7* 45.51(17)
C8 Zr1 C7 C7* -119.85(18)
C4 Zr1 C7 C7* 4.07(17)
C6 C7 C8 C9 -0.19(17)
C7* C7 C8 C9 -168.82(14)
Zr1 C7 C8 C9 64.75(10)
C6 C7 C8 C8* 170.16(14)
C7* C7 C8 C8* 1.5(2)
Zr1 C7 C8 C8* -124.91(15)
C6 C7 C8 Zr1 -64.94(10)
C7* C7 C8 Zr1 126.43(15)
O1 Zr1 C8 C7 133.00(9)
C50 Zr1 C8 C7 -136.16(10)
C10 Zr1 C8 C7 77.60(10)
C9 Zr1 C8 C7 115.57(13)
C2 Zr1 C8 C7 1.25(13)
C6 Zr1 C8 C7 36.89(9)
C1 Zr1 C8 C7 -24.64(10)
C5 Zr1 C8 C7 -59.56(10)
C3 Zr1 C8 C7 -46.7(2)
C4 Zr1 C8 C7 -85.32(11)
O1 Zr1 C8 C9 17.43(10)
C50 Zr1 C8 C9 108.27(10)
C10 Zr1 C8 C9 -37.97(9)
C2 Zr1 C8 C9 -114.32(10)
C6 Zr1 C8 C9 -78.68(10)
C1 Zr1 C8 C9 -140.21(9)
C5 Zr1 C8 C9 -175.13(9)
C3 Zr1 C8 C9 -162.27(18)
C4 Zr1 C8 C9 159.11(9)
C7 Zr1 C8 C9 -115.57(13)
O1 Zr1 C8 C8* -105.77(14)
C50 Zr1 C8 C8* -14.94(13)
C10 Zr1 C8 C8* -161.18(16)
C9 Zr1 C8 C8* -123.21(18)
C2 Zr1 C8 C8* 122.47(13)
C6 Zr1 C8 C8* 158.11(16)
C1 Zr1 C8 C8* 96.58(14)
C5 Zr1 C8 C8* 61.67(15)
C3 Zr1 C8 C8* 74.5(3)
C4 Zr1 C8 C8* 35.90(17)
C7 Zr1 C8 C8* 121.23(18)
C7 C8 C9 C10 0.13(17)
C8* C8 C9 C10 -169.82(15)
Zr1 C8 C9 C10 66.77(10)
C7 C8 C9 C9* 176.99(14)
C8* C8 C9 C9* 7.0(2)
Zr1 C8 C9 C9* -116.37(15)
C7 C8 C9 Zr1 -66.64(11)
C8* C8 C9 Zr1 123.41(16)
O1 Zr1 C9 C10 82.17(9)
C50 Zr1 C9 C10 179.45(9)
C2 Zr1 C9 C10 -6.11(13)
C6 Zr1 C9 C10 -37.28(9)
C1 Zr1 C9 C10 -55.93(12)
C5 Zr1 C9 C10 -105.64(11)
C3 Zr1 C9 C10 54.32(18)
C8 Zr1 C9 C10 -113.66(13)
C4 Zr1 C9 C10 -176.78(16)
C7 Zr1 C9 C10 -77.40(10)
O1 Zr1 C9 C8 -164.18(9)
C50 Zr1 C9 C8 -66.89(9)
C10 Zr1 C9 C8 113.66(13)
C2 Zr1 C9 C8 107.55(10)
C6 Zr1 C9 C8 76.38(10)
C1 Zr1 C9 C8 57.73(11)
C5 Zr1 C9 C8 8.01(14)
C3 Zr1 C9 C8 167.97(13)
C4 Zr1 C9 C8 -63.1(2)
C7 Zr1 C9 C8 36.26(9)
O1 Zr1 C9 C9* -40.98(12)
C50 Zr1 C9 C9* 56.31(12)
C10 Zr1 C9 C9* -123.14(16)
C2 Zr1 C9 C9* -129.25(12)
C6 Zr1 C9 C9* -160.42(14)
C1 Zr1 C9 C9* -179.07(10)
C5 Zr1 C9 C9* 131.21(12)
C3 Zr1 C9 C9* -68.8(2)
C8 Zr1 C9 C9* 123.20(16)
C4 Zr1 C9 C9* 60.1(2)
C7 Zr1 C9 C9* 159.46(14)
C7 C6 C10 C9 -0.09(17)
C6* C6 C10 C9 166.81(14)
Zr1 C6 C10 C9 -67.73(10)
C7 C6 C10 C10* -176.19(14)
C6* C6 C10 C10* -9.3(2)
Zr1 C6 C10 C10* 116.17(14)
C7 C6 C10 Zr1 67.64(11)
C6* C6 C10 Zr1 -125.46(14)
C8 C9 C10 C6 -0.02(17)
C9* C9 C10 C6 -176.84(14)
Zr1 C9 C10 C6 68.58(10)
C8 C9 C10 C10* 175.95(14)
C9* C9 C10 C10* -0.9(2)
Zr1 C9 C10 C10* -115.44(15)
C8 C9 C10 Zr1 -68.60(10)
C9* C9 C10 Zr1 114.58(15)
O1 Zr1 C10 C6 152.29(9)
C50 Zr1 C10 C6 -114.86(9)
C9 Zr1 C10 C6 -114.23(13)
C2 Zr1 C10 C6 61.79(10)
C1 Zr1 C10 C6 27.27(10)
C5 Zr1 C10 C6 6.76(13)
C3 Zr1 C10 C6 88.00(10)
C8 Zr1 C10 C6 -76.73(9)
C4 Zr1 C10 C6 62.9(2)
C7 Zr1 C10 C6 -36.94(9)
O1 Zr1 C10 C9 -93.48(9)
C50 Zr1 C10 C9 -0.63(11)
C2 Zr1 C10 C9 176.03(8)
C6 Zr1 C10 C9 114.23(13)
C1 Zr1 C10 C9 141.50(9)
C5 Zr1 C10 C9 120.99(10)
C3 Zr1 C10 C9 -157.77(8)
C8 Zr1 C10 C9 37.50(9)
C4 Zr1 C10 C9 177.16(14)
C7 Zr1 C10 C9 77.30(9)
O1 Zr1 C10 C10* 30.46(12)
C50 Zr1 C10 C10* 123.30(12)
C9 Zr1 C10 C10* 123.93(16)
C2 Zr1 C10 C10* -60.04(13)
C6 Zr1 C10 C10* -121.83(16)
C1 Zr1 C10 C10* -94.57(12)
C5 Zr1 C10 C10* -115.08(12)
C3 Zr1 C10 C10* -33.83(15)
C8 Zr1 C10 C10* 161.43(14)
C4 Zr1 C10 C10* -58.9(2)
C7 Zr1 C10 C10* -158.77(14)
O1 Ti1 N1 C11 -7.7(2)
N2 Ti1 N1 C11 -133.80(19)
N3 Ti1 N1 C11 118.07(19)
O1 Ti1 N1 C12 174.12(13)
N2 Ti1 N1 C12 48.04(15)
N3 Ti1 N1 C12 -60.08(15)
O1 Ti1 N2 C21 178.86(11)
N1 Ti1 N2 C21 -55.83(14)
N3 Ti1 N2 C21 52.47(13)
O1 Ti1 N2 C22 -2.76(15)
N1 Ti1 N2 C22 122.56(14)
N3 Ti1 N2 C22 -129.15(14)
O1 Ti1 N3 C32 -88.29(14)
N1 Ti1 N3 C32 151.75(13)
N2 Ti1 N3 C32 33.30(14)
O1 Ti1 N3 C31 88.07(14)
N1 Ti1 N3 C31 -31.89(14)
N2 Ti1 N3 C31 -150.34(13)
